data_7043856
loop_
_publ_author_name
'Xu, Yuangang'
'Liu, wei'
'li, dongxue'
'Chen, Houhe'
'Lu, Ming'

_publ_section_title
;
 In situ synthesized 3D metal-organic frameworks (MOFs) constructed from
 transition metal cations and tetrazole derivatives : a family of
 insensitive energetic materials
;
_journal_name_full 'Dalton Trans.'
_journal_paper_doi 10.1039/C7DT02582C
_journal_year 2017
_chemical_absolute_configuration syn
_chemical_formula_moiety 'C4 H2 N18 O2 Pb3, H2 O'
_chemical_formula_sum 'C4 H4 N18 O3 Pb3'
_chemical_formula_weight 973.82
_space_group_crystal_system monoclinic
_space_group_IT_number 9
_space_group_name_Hall 'C -2yc'
_space_group_name_H-M_alt 'C 1 c 1'
_symmetry_space_group_name_Hall 'C -2yc'
_symmetry_space_group_name_H-M 'C 1 c 1'
_atom_sites_solution_hydrogens mixed
_atom_sites_solution_primary dual
_audit_creation_date 2017-01-10
_audit_creation_method
;
Olex2 1.2-alpha
(compiled 2017.01.04 svn.r3372 for OlexSys, GUI svn.r5289)
;
_audit_update_record
;
2017-02-24 deposited with the CCDC.
2017-07-31 downloaded from the CCDC.
;
_cell_angle_alpha 90
_cell_angle_beta 99.523(5)
_cell_angle_gamma 90
_cell_formula_units_Z 4
_cell_length_a 10.106(3)
_cell_length_b 10.342(3)
_cell_length_c 15.143(5)
_cell_measurement_reflns_used 1441
_cell_measurement_temperature 296.15
_cell_measurement_theta_max 27.428
_cell_measurement_theta_min 2.73
_cell_volume 1560.9(8)
_computing_cell_refinement 'SAINT v7.68A (Bruker, 2009)'
_computing_data_reduction 'SAINT v7.68A (Bruker, 2009)'
_computing_molecular_graphics 'Olex2 (Dolomanov et al., 2009)'
_computing_publication_material 'Olex2 (Dolomanov et al., 2009)'
_computing_structure_refinement 'ShelXL (Sheldrick, 2015)'
_computing_structure_solution 'ShelXT (Sheldrick, 2015)'
_diffrn_ambient_temperature 296.15
_diffrn_measured_fraction_theta_full 1.000
_diffrn_measured_fraction_theta_max 0.997
_diffrn_measurement_device_type 'Bruker APEX-II CCD'
_diffrn_measurement_method '\f and \w scans'
_diffrn_radiation_monochromator graphite
_diffrn_radiation_type MoK\a
_diffrn_radiation_wavelength 0.71073
_diffrn_reflns_av_R_equivalents 0.0537
_diffrn_reflns_av_unetI/netI 0.0696
_diffrn_reflns_Laue_measured_fraction_full 1.000
_diffrn_reflns_Laue_measured_fraction_max 0.997
_diffrn_reflns_limit_h_max 13
_diffrn_reflns_limit_h_min -13
_diffrn_reflns_limit_k_max 13
_diffrn_reflns_limit_k_min -13
_diffrn_reflns_limit_l_max 19
_diffrn_reflns_limit_l_min -19
_diffrn_reflns_number 9022
_diffrn_reflns_point_group_measured_fraction_full 0.975
_diffrn_reflns_point_group_measured_fraction_max 0.961
_diffrn_reflns_theta_full 26.000
_diffrn_reflns_theta_max 27.488
_diffrn_reflns_theta_min 2.728
_diffrn_standards_number 0
_exptl_absorpt_coefficient_mu 32.340
_exptl_absorpt_correction_T_max 0.7456
_exptl_absorpt_correction_T_min 0.2268
_exptl_absorpt_correction_type multi-scan
_exptl_absorpt_process_details
'SADABS-2008/1 (Bruker,2008) was used for absorption correction. wR2(int) was 0.1430 before and 0.0681 after correction. The Ratio of minimum to maximum transmission is 0.3042. The \l/2 correction factor is 0.0015.'
_exptl_crystal_colour colourless
_exptl_crystal_colour_primary colourless
_exptl_crystal_density_diffrn 4.144
_exptl_crystal_description block
_exptl_crystal_F_000 1696
_exptl_crystal_size_max 0.25
_exptl_crystal_size_mid 0.12
_exptl_crystal_size_min 0.11
_refine_diff_density_max 2.548
_refine_diff_density_min -3.050
_refine_diff_density_rms 0.493
_refine_ls_abs_structure_details
;
 Flack x determined using 1434 quotients [(I+)-(I-)]/[(I+)+(I-)]
 (Parsons, Flack and Wagner, Acta Cryst. B69 (2013) 249-259).
;
_refine_ls_abs_structure_Flack 0.02(2)
_refine_ls_extinction_method none
_refine_ls_goodness_of_fit_ref 1.080
_refine_ls_hydrogen_treatment constr
_refine_ls_matrix_type full
_refine_ls_number_parameters 256
_refine_ls_number_reflns 3458
_refine_ls_number_restraints 246
_refine_ls_restrained_S_all 1.047
_refine_ls_R_factor_all 0.0500
_refine_ls_R_factor_gt 0.0483
_refine_ls_shift/su_max 0.000
_refine_ls_shift/su_mean 0.000
_refine_ls_structure_factor_coef Fsqd
_refine_ls_weighting_details 'w=1/[\s^2^(Fo^2^)+(0.0670P)^2^+13.7430P] where P=(Fo^2^+2Fc^2^)/3'
_refine_ls_weighting_scheme calc
_refine_ls_wR_factor_gt 0.1153
_refine_ls_wR_factor_ref 0.1167
_reflns_Friedel_coverage 0.924
_reflns_Friedel_fraction_full 0.950
_reflns_Friedel_fraction_max 0.925
_reflns_number_gt 3306
_reflns_number_total 3458
_reflns_threshold_expression 'I > 2\s(I)'
_cod_data_source_file c7dt02582c2.cif
_cod_data_source_block mo_2017020_0m
_cod_original_cell_volume 1560.9(9)
_cod_database_code 7043856
_shelx_shelxl_version_number 2014/7
_shelx_space_group_comment
;
The symmetry employed for this shelxl refinement is uniquely defined
by the following loop, which should always be used as a source of
symmetry information in preference to the above space-group names.
They are only intended as comments.
;
_olex2_refinement_description
;
1. Fixed Uiso
 At 1.2 times of:
  All N(H) groups
 At 1.5 times of:
  All O(H,H) groups
2. Restrained distances
 H3A-H3B
 1.46 with sigma of 0.02
3. Uiso/Uaniso restraints and constraints
Uanis(O3) \\sim Ueq: with sigma of 0.005 and sigma for terminal atoms of 0.01
4. Rigid body (RIGU) restrains
 All non-hydrogen atoms
 with sigma for 1-2 distances of 0.004 and sigma for 1-3 distances of 0.004
5.a Free rotating group:
 O3(H3A,H3B)
5.b Aromatic/amide H refined with riding coordinates:
 N14(H14), N1AA(H1AA)
;
_olex2_submission_special_instructions 'No special instructions were received'

loop_
_space_group_symop_operation_xyz
'x, y, z'
'x, -y, z+1/2'
'x+1/2, y+1/2, z'
'x+1/2, -y+1/2, z+1/2'

loop_
_atom_site_label
_atom_site_type_symbol
_atom_site_fract_x
_atom_site_fract_y
_atom_site_fract_z
_atom_site_U_iso_or_equiv
_atom_site_adp_type
_atom_site_occupancy
_atom_site_site_symmetry_order
_atom_site_calc_flag
_atom_site_refinement_flags_posn
_atom_site_refinement_flags_adp
Pb1 Pb 0.31301(8) 0.18574(9) 0.30394(6) 0.0217(2) Uani 1 1 d . U
Pb3 Pb 0.50354(10) 0.51767(8) 0.43161(7) 0.0211(2) Uani 1 1 d . U
Pb2 Pb 0.38907(7) 0.17461(9) 0.55276(5) 0.0226(2) Uani 1 1 d . U
N12 N 1.072(2) 0.276(2) 0.3090(14) 0.019(4) Uani 1 1 d . U
N8 N 1.031(2) 0.385(2) 0.2659(16) 0.025(4) Uani 1 1 d . U
O1 O 0.344(2) 0.3106(16) 0.4327(15) 0.023(3) Uani 1 1 d . U
N11 N 0.965(2) 0.218(2) 0.3381(14) 0.021(4) Uani 1 1 d . U
N1 N 0.521(2) 0.548(2) 0.7289(15) 0.025(4) Uani 1 1 d . U
N13 N 0.894(2) 0.401(2) 0.2643(15) 0.024(4) Uani 1 1 d . U
N7 N -0.014(3) 0.366(3) 0.6151(18) 0.037(6) Uani 1 1 d . U
N4 N -0.055(3) 0.262(3) 0.566(2) 0.038(6) Uani 1 1 d . U
O2 O 0.2523(16) 0.0609(17) 0.4244(12) 0.020(3) Uani 1 1 d . U
N3 N 0.393(2) 0.560(2) 0.7387(16) 0.025(4) Uani 1 1 d . U
N0AA N 0.412(2) 0.402(2) 0.6417(15) 0.024(4) Uani 1 1 d . U
N2 N 0.538(2) 0.452(2) 0.6724(16) 0.025(4) Uani 1 1 d . U
C7 C 0.862(3) 0.299(3) 0.309(2) 0.030(6) Uani 1 1 d . U
O3 O 0.653(3) 0.303(3) 0.557(2) 0.049(6) Uani 1 1 d . U
H3A H 0.7060 0.2717 0.6007 0.073 Uiso 1 1 d DG .
H3B H 0.6401 0.2484 0.5142 0.073 Uiso 1 1 d DG .
C3 C 0.117(3) 0.360(2) 0.6259(17) 0.023(4) Uani 1 1 d . U
N5 N 0.561(2) 0.062(2) 0.4345(16) 0.028(5) Uani 1 1 d . U
N2AA N 0.159(2) 0.262(2) 0.5806(16) 0.027(4) Uani 1 1 d . U
N3AA N 0.558(2) 0.166(2) 0.3772(15) 0.024(4) Uani 1 1 d . U
C6 C 0.685(3) 0.183(2) 0.3681(17) 0.019(4) Uani 1 1 d . U
N6 N 0.047(2) 0.201(2) 0.5452(15) 0.022(4) Uani 1 1 d . U
N9 N 0.679(2) 0.024(2) 0.4610(16) 0.028(5) Uani 1 1 d . U
N10 N 0.767(2) 0.095(2) 0.4179(14) 0.019(4) Uani 1 1 d . U
N14 N 0.731(2) 0.280(2) 0.3193(16) 0.025(4) Uani 1 1 d . U
H14 H 0.6723 0.3338 0.2929 0.030 Uiso 1 1 calc R .
N1AA N 0.193(2) 0.454(2) 0.6732(17) 0.028(5) Uani 1 1 d . U
H1AA H 0.1492 0.5098 0.6994 0.033 Uiso 1 1 calc R .
C2 C 0.328(3) 0.471(2) 0.6843(19) 0.023(4) Uani 1 1 d . U

loop_
_atom_site_aniso_label
_atom_site_aniso_U_11
_atom_site_aniso_U_22
_atom_site_aniso_U_33
_atom_site_aniso_U_23
_atom_site_aniso_U_13
_atom_site_aniso_U_12
Pb1 0.0240(5) 0.0204(4) 0.0189(5) -0.0004(3) -0.0015(3) -0.0006(3)
Pb3 0.0234(4) 0.0155(4) 0.0231(4) 0.0021(4) -0.0003(3) 0.0003(4)
Pb2 0.0281(5) 0.0201(5) 0.0183(5) 0.0013(3) -0.0002(4) 0.0008(3)
N12 0.025(7) 0.013(8) 0.018(9) -0.001(7) -0.002(6) 0.006(5)
N8 0.022(7) 0.021(8) 0.034(11) 0.010(8) 0.006(6) 0.006(6)
O1 0.024(7) 0.020(6) 0.024(7) 0.001(5) 0.001(5) 0.001(5)
N11 0.024(7) 0.013(7) 0.022(9) 0.003(7) -0.004(6) 0.004(5)
N1 0.027(7) 0.020(8) 0.026(9) -0.009(8) 0.003(6) -0.003(6)
N13 0.023(7) 0.021(8) 0.031(10) 0.008(7) 0.007(6) 0.009(6)
N7 0.033(7) 0.037(10) 0.043(13) -0.017(10) 0.005(7) -0.007(6)
N4 0.026(7) 0.040(11) 0.045(13) -0.019(10) -0.001(7) -0.002(6)
O2 0.018(7) 0.015(7) 0.027(7) -0.002(6) 0.003(6) -0.001(6)
N3 0.027(7) 0.016(8) 0.034(9) -0.008(7) 0.007(6) -0.004(6)
N0AA 0.029(7) 0.014(7) 0.026(8) -0.006(6) 0.001(5) -0.002(5)
N2 0.025(7) 0.021(8) 0.028(9) -0.011(8) 0.001(6) -0.002(6)
C7 0.023(7) 0.025(9) 0.040(14) 0.015(9) 0.004(6) 0.004(6)
O3 0.042(10) 0.051(11) 0.051(11) -0.020(9) 0.003(9) -0.001(9)
C3 0.030(7) 0.017(7) 0.022(9) -0.006(7) 0.003(6) -0.006(5)
N5 0.020(7) 0.031(9) 0.034(10) 0.013(8) 0.009(6) 0.005(6)
N2AA 0.029(7) 0.022(8) 0.030(9) -0.008(7) 0.001(5) -0.002(5)
N3AA 0.022(6) 0.026(8) 0.023(9) 0.005(7) 0.003(5) -0.001(5)
C6 0.022(7) 0.017(8) 0.018(9) 0.000(6) 0.001(6) 0.001(5)
N6 0.029(7) 0.020(7) 0.017(8) 0.001(6) 0.001(6) -0.005(6)
N9 0.024(7) 0.035(10) 0.026(9) 0.013(8) 0.008(6) 0.003(6)
N10 0.020(7) 0.016(8) 0.023(8) 0.005(7) 0.004(5) 0.003(5)
N14 0.022(7) 0.023(8) 0.028(10) 0.008(7) 0.000(6) 0.004(5)
N1AA 0.027(7) 0.016(8) 0.039(11) -0.018(8) 0.006(6) -0.003(6)
C2 0.028(7) 0.013(8) 0.029(10) -0.002(8) 0.003(6) -0.004(5)

loop_
_atom_type_symbol
_atom_type_description
_atom_type_scat_dispersion_real
_atom_type_scat_dispersion_imag
_atom_type_scat_source
C C 0.0033 0.0016 'International Tables Vol C Tables 4.2.6.8 and 6.1.1.4'
H H 0.0000 0.0000 'International Tables Vol C Tables 4.2.6.8 and 6.1.1.4'
N N 0.0061 0.0033 'International Tables Vol C Tables 4.2.6.8 and 6.1.1.4'
O O 0.0106 0.0060 'International Tables Vol C Tables 4.2.6.8 and 6.1.1.4'
Pb Pb -3.3944 10.1111 'International Tables Vol C Tables 4.2.6.8 and 6.1.1.4'

loop_
_geom_angle_atom_site_label_1
_geom_angle_atom_site_label_2
_geom_angle_atom_site_label_3
_geom_angle
_geom_angle_site_symmetry_1
_geom_angle_site_symmetry_3
O1 Pb1 N12 77.1(7) . 1_455
O1 Pb1 O2 71.1(6) . .
O1 Pb1 N3AA 71.9(7) . .
O2 Pb1 N12 79.2(6) . 1_455
O2 Pb1 N3AA 88.7(6) . .
N3AA Pb1 N12 148.9(7) . 1_455
N11 Pb3 O1 128.9(6) 3_455 .
N11 Pb3 O2 83.8(6) 3_455 3
N11 Pb3 N6 76.0(7) 3_455 3
O2 Pb3 O1 136.9(6) 3 .
N6 Pb3 O1 128.9(7) 3 .
N6 Pb3 O2 80.7(7) 3 3
N10 Pb3 O1 72.0(7) 3_455 .
N10 Pb3 N11 68.3(7) 3_455 3_455
N10 Pb3 O2 150.3(6) 3_455 3
N10 Pb3 N6 82.6(7) 3_455 3
O1 Pb2 O2 70.0(7) . .
O1 Pb2 N0AA 81.4(7) . .
O1 Pb2 N2AA 81.4(8) . .
O2 Pb2 N0AA 142.5(6) . .
O2 Pb2 N2AA 83.9(6) . .
N2AA Pb2 N0AA 67.7(7) . .
N8 N12 Pb1 119.8(16) . 1_655
N8 N12 N11 109.6(19) . .
N11 N12 Pb1 129.8(14) . 1_655
N12 N8 N13 109(2) . .
Pb1 O1 Pb3 116.1(9) . .
Pb2 O1 Pb1 108.0(7) . .
Pb2 O1 Pb3 117.2(9) . .
N12 N11 Pb3 119.2(14) . 3_545
C7 N11 Pb3 137.3(18) . 3_545
C7 N11 N12 103(2) . .
N3 N1 N2 112(2) . .
C7 N13 N8 103(2) . .
C3 N7 N4 104(2) . .
N6 N4 N7 110(2) . .
Pb1 O2 Pb3 120.1(7) . 3_445
Pb1 O2 Pb2 99.3(6) . .
Pb2 O2 Pb3 118.0(7) . 3_445
N1 N3 C2 105(2) . .
N2 N0AA Pb2 119.6(15) . .
C2 N0AA Pb2 133.6(16) . .
C2 N0AA N2 105(2) . .
N1 N2 N0AA 106(2) . .
N11 C7 N14 125(3) . .
N13 C7 N11 115(2) . .
N13 C7 N14 120(2) . .
H3A O3 H3B 109.5 . .
N7 C3 N2AA 112(2) . .
N7 C3 N1AA 120(2) . .
N2AA C3 N1AA 128(2) . .
N9 N5 N3AA 112(2) . .
C3 N2AA Pb2 136.1(17) . .
N6 N2AA Pb2 119.7(17) . .
N6 N2AA C3 104(2) . .
N5 N3AA Pb1 105.0(14) . .
C6 N3AA Pb1 146.4(18) . .
C6 N3AA N5 103.9(19) . .
N3AA C6 N10 112(2) . .
N3AA C6 N14 125(2) . .
N10 C6 N14 124(2) . .
N4 N6 Pb3 117.9(17) . 3_445
N4 N6 N2AA 110(2) . .
N2AA N6 Pb3 131.7(18) . 3_445
N5 N9 N10 109(2) . .
C6 N10 Pb3 138.1(17) . 3_545
C6 N10 N9 103.4(19) . .
N9 N10 Pb3 117.7(15) . 3_545
C7 N14 C6 126(2) . .
C7 N14 H14 117.2 . .
C6 N14 H14 117.2 . .
C3 N1AA H1AA 115.8 . .
C2 N1AA C3 128(2) . .
C2 N1AA H1AA 115.8 . .
N3 C2 N0AA 112(2) . .
N3 C2 N1AA 123(2) . .
N0AA C2 N1AA 125(2) . .

loop_
_geom_bond_atom_site_label_1
_geom_bond_atom_site_label_2
_geom_bond_distance
_geom_bond_site_symmetry_2
Pb1 N12 2.63(2) 1_455
Pb1 O1 2.32(2) .
Pb1 O2 2.396(18) .
Pb1 N3AA 2.55(2) .
Pb3 O1 2.680(18) .
Pb3 N11 2.50(2) 3_455
Pb3 O2 2.574(17) 3
Pb3 N6 2.55(2) 3
Pb3 N10 2.50(2) 3_455
Pb2 O1 2.28(2) .
Pb2 O2 2.486(17) .
Pb2 N0AA 2.70(2) .
Pb2 N2AA 2.60(2) .
N12 Pb1 2.63(2) 1_655
N12 N8 1.34(3) .
N12 N11 1.36(3) .
N8 N13 1.39(3) .
N11 Pb3 2.50(2) 3_545
N11 C7 1.36(3) .
N1 N3 1.33(3) .
N1 N2 1.34(3) .
N13 C7 1.32(4) .
N7 N4 1.34(4) .
N7 C3 1.30(3) .
N4 N6 1.28(4) .
O2 Pb3 2.574(17) 3_445
N3 C2 1.33(3) .
N0AA N2 1.38(3) .
N0AA C2 1.36(3) .
C7 N14 1.37(4) .
O3 H3A 0.8501 .
O3 H3B 0.8499 .
C3 N2AA 1.33(3) .
C3 N1AA 1.37(3) .
N5 N3AA 1.38(3) .
N5 N9 1.25(3) .
N2AA N6 1.33(3) .
N3AA C6 1.33(3) .
C6 N10 1.36(3) .
C6 N14 1.38(3) .
N6 Pb3 2.55(2) 3_445
N9 N10 1.40(3) .
N10 Pb3 2.50(2) 3_545
N14 H14 0.8600 .
N1AA H1AA 0.8600 .
N1AA C2 1.36(3) .

loop_
_geom_torsion_atom_site_label_1
_geom_torsion_atom_site_label_2
_geom_torsion_atom_site_label_3
_geom_torsion_atom_site_label_4
_geom_torsion
_geom_torsion_site_symmetry_1
_geom_torsion_site_symmetry_4
Pb1 N12 N8 N13 169.2(15) 1_655 .
Pb1 N12 N11 Pb3 15(3) 1_655 3_545
Pb1 N12 N11 C7 -169(2) 1_655 .
Pb1 N3AA C6 N10 -150(2) . .
Pb1 N3AA C6 N14 34(5) . .
Pb3 N11 C7 N13 175.6(19) 3_545 .
Pb3 N11 C7 N14 -8(5) 3_545 .
Pb2 N0AA N2 N1 -167.3(16) . .
Pb2 N0AA C2 N3 163.3(18) . .
Pb2 N0AA C2 N1AA -17(4) . .
Pb2 N2AA N6 Pb3 -9(3) . 3_445
Pb2 N2AA N6 N4 -179(2) . .
N12 N8 N13 C7 1(3) . .
N12 N11 C7 N13 1(3) . .
N12 N11 C7 N14 177(3) . .
N8 N12 N11 Pb3 -175.8(16) . 3_545
N8 N12 N11 C7 0(3) . .
N8 N13 C7 N11 -1(3) . .
N8 N13 C7 N14 -178(3) . .
N11 N12 N8 N13 -1(3) . .
N11 C7 N14 C6 7(5) . .
N1 N3 C2 N0AA 1(3) . .
N1 N3 C2 N1AA -178(3) . .
N13 C7 N14 C6 -176(3) . .
N7 N4 N6 Pb3 -171(2) . 3_445
N7 N4 N6 N2AA 1(4) . .
N7 C3 N2AA Pb2 177(2) . .
N7 C3 N2AA N6 -4(3) . .
N7 C3 N1AA C2 -173(3) . .
N4 N7 C3 N2AA 4(4) . .
N4 N7 C3 N1AA 179(3) . .
N3 N1 N2 N0AA 2(3) . .
N2 N1 N3 C2 -2(3) . .
N2 N0AA C2 N3 0(3) . .
N2 N0AA C2 N1AA 180(3) . .
C3 N7 N4 N6 -3(4) . .
C3 N2AA N6 Pb3 171.8(18) . 3_445
C3 N2AA N6 N4 2(3) . .
C3 N1AA C2 N3 -174(3) . .
C3 N1AA C2 N0AA 7(5) . .
N5 N3AA C6 N10 -1(3) . .
N5 N3AA C6 N14 -177(2) . .
N5 N9 N10 Pb3 -168.2(18) . 3_545
N5 N9 N10 C6 3(3) . .
N2AA C3 N1AA C2 1(5) . .
N3AA N5 N9 N10 -4(3) . .
N3AA C6 N10 Pb3 167.5(18) . 3_545
N3AA C6 N10 N9 -1(3) . .
N3AA C6 N14 C7 180(3) . .
N9 N5 N3AA Pb1 166(2) . .
N9 N5 N3AA C6 3(3) . .
N10 C6 N14 C7 4(4) . .
N14 C6 N10 Pb3 -16(4) . 3_545
N14 C6 N10 N9 175(2) . .
N1AA C3 N2AA Pb2 3(5) . .
N1AA C3 N2AA N6 -178(3) . .
C2 N0AA N2 N1 -1(3) . .
